data_1567004
loop_
_publ_author_name
'Noonikara-Poyil, Anurag'
'Ridlen, Shawn G.'
'Fern\'andez, Israel'
'Dias, H. V. Rasika'

_publ_section_title
;
 Isolable acetylene complexes of copper and silver
;
_journal_issue 24
_journal_name_full 'Chemical Science'
_journal_page_first 7190
_journal_page_last 7203
_journal_paper_doi 10.1039/D2SC02377F
_journal_volume 13
_journal_year 2022
_chemical_formula_moiety 'C22 H16 Ag B F6 N4'
_chemical_formula_sum 'C22 H16 Ag B F6 N4'
_chemical_formula_weight 569.07
_space_group_crystal_system monoclinic
_space_group_IT_number 14
_space_group_name_Hall '-P 2yn'
_space_group_name_H-M_alt 'P 1 21/n 1'
_atom_sites_solution_hydrogens mixed
_atom_sites_solution_primary dual
_audit_creation_date 2022-02-22
_audit_creation_method
;
Olex2 1.5
(compiled 2021.12.09 svn.r5202d8cf for OlexSys, GUI svn.r6439)
;
_audit_update_record
;
2022-02-22 deposited with the CCDC.	2022-05-20 downloaded from the CCDC.
;
_cell_angle_alpha 90
_cell_angle_beta 105.8120(10)
_cell_angle_gamma 90
_cell_formula_units_Z 4
_cell_length_a 14.6979(6)
_cell_length_b 10.2199(5)
_cell_length_c 15.7068(7)
_cell_measurement_reflns_used 9964
_cell_measurement_temperature 100.0
_cell_measurement_theta_max 38.04
_cell_measurement_theta_min 2.61
_cell_volume 2270.06(18)
_computing_cell_refinement 'SAINT V8.40B (?, 2016)'
_computing_data_collection 'APEX3 Ver. 2016.5-0 (Bruker-AXS, 2016)'
_computing_data_reduction 'SAINT V8.40B (?, 2016)'
_computing_molecular_graphics 'Olex2 1.5 (Dolomanov et al., 2009)'
_computing_publication_material 'Olex2 1.5 (Dolomanov et al., 2009)'
_computing_structure_refinement 'SHELXL 2018/3 (Sheldrick, 2015)'
_computing_structure_solution 'SHELXT 2018/2 (Sheldrick, 2018)'
_diffrn_ambient_temperature 100.0
_diffrn_detector 'charge-coupled device (CCD) area detector'
_diffrn_detector_area_resol_mean 7.9
_diffrn_detector_type 'Photon 100 CMOS'
_diffrn_measured_fraction_theta_full 0.999
_diffrn_measured_fraction_theta_max 0.997
_diffrn_measurement_device 'three-circle diffractometer'
_diffrn_measurement_device_type 'Bruker D8 Quest Photon 100'
_diffrn_measurement_method '0.3\% \w and 0.3\% \f scans'
_diffrn_radiation_collimation '0.6 mm double-pinhole'
_diffrn_radiation_detector 'Photon 100 CMOS'
_diffrn_radiation_monochromator 'curved graphite'
_diffrn_radiation_probe x-ray
_diffrn_radiation_type 'Mo K\a'
_diffrn_radiation_wavelength 0.71073
_diffrn_radiation_xray_symbol K-L~3~
_diffrn_reflns_av_R_equivalents 0.0350
_diffrn_reflns_av_unetI/netI 0.0325
_diffrn_reflns_Laue_measured_fraction_full 0.999
_diffrn_reflns_Laue_measured_fraction_max 0.997
_diffrn_reflns_limit_h_max 24
_diffrn_reflns_limit_h_min -24
_diffrn_reflns_limit_k_max 16
_diffrn_reflns_limit_k_min -17
_diffrn_reflns_limit_l_max 26
_diffrn_reflns_limit_l_min -26
_diffrn_reflns_number 41532
_diffrn_reflns_point_group_measured_fraction_full 0.999
_diffrn_reflns_point_group_measured_fraction_max 0.997
_diffrn_reflns_theta_full 25.242
_diffrn_reflns_theta_max 36.317
_diffrn_reflns_theta_min 2.696
_diffrn_source 'fine-focus sealed X-ray tube'
_diffrn_source_current 30.0
_diffrn_source_power 1.5
_diffrn_source_type 'KFF MO-2KC-90'
_diffrn_source_voltage 50.0
_diffrn_standards_number 0
_exptl_absorpt_coefficient_mu 0.955
_exptl_absorpt_correction_T_max 0.7475
_exptl_absorpt_correction_T_min 0.6593
_exptl_absorpt_correction_type multi-scan
_exptl_absorpt_process_details
;
SADABS-2016/2 (Bruker,2016/2) was used for absorption correction.
wR2(int) was 0.0722 before and 0.0563 after correction.
The Ratio of minimum to maximum transmission is 0.8820.
The \l/2 correction factor is Not present.
;
_exptl_crystal_colour colourless
_exptl_crystal_colour_primary colourless
_exptl_crystal_density_diffrn 1.665
_exptl_crystal_density_method 'not measured'
_exptl_crystal_description plates
_exptl_crystal_F_000 1128
_exptl_crystal_size_max 0.36
_exptl_crystal_size_mid 0.29
_exptl_crystal_size_min 0.04
_refine_diff_density_max 0.847
_refine_diff_density_min -0.841
_refine_diff_density_rms 0.103
_refine_ls_extinction_coef 0.0025(2)
_refine_ls_extinction_expression Fc^*^=kFc[1+0.001xFc^2^\l^3^/sin(2\q)]^-1/4^
_refine_ls_extinction_method 'SHELXL-2018/3 (Sheldrick 2018)'
_refine_ls_goodness_of_fit_ref 1.053
_refine_ls_hydrogen_treatment mixed
_refine_ls_matrix_type full
_refine_ls_number_parameters 316
_refine_ls_number_reflns 10964
_refine_ls_number_restraints 0
_refine_ls_restrained_S_all 1.053
_refine_ls_R_factor_all 0.0501
_refine_ls_R_factor_gt 0.0354
_refine_ls_shift/su_max 0.004
_refine_ls_shift/su_mean 0.000
_refine_ls_structure_factor_coef Fsqd
_refine_ls_weighting_details 'w=1/[\s^2^(Fo^2^)+(0.0261P)^2^+2.2033P] where P=(Fo^2^+2Fc^2^)/3'
_refine_ls_weighting_scheme calc
_refine_ls_wR_factor_gt 0.0748
_refine_ls_wR_factor_ref 0.0812
_reflns_Friedel_coverage 0.000
_reflns_number_gt 8887
_reflns_number_total 10964
_reflns_threshold_expression 'I > 2\s(I)'
_cod_data_source_file d2sc02377f3.cif
_cod_data_source_block rad830_0m_a
_cod_depositor_comments 'Adding full bibliography for 1567002--1567006.cif.'
_cod_database_code 1567004
_shelx_shelxl_version_number 2018/3
_shelx_space_group_comment
;
The symmetry employed for this shelxl refinement is uniquely defined
by the following loop, which should always be used as a source of
symmetry information in preference to the above space-group names.
They are only intended as comments.
;
_shelx_estimated_absorpt_t_max 0.963
_shelx_estimated_absorpt_t_min 0.725
_olex2_refinement_description
;
1. Fixed Uiso
 At 1.2 times of:
  All C(H) groups
2.a Aromatic/amide H refined with riding coordinates:
 C2(H2), C3(H3), C6(H6), C7(H7), C10(H10), C11(H11), C12(H12), C13(H13),
 C14(H14), C16(H16), C17(H17), C18(H18), C19(H19), C20(H20)
;
_olex2_submission_special_instructions 'No special instructions were received'

loop_
_space_group_symop_operation_xyz
'x, y, z'
'-x+1/2, y+1/2, -z+1/2'
'-x, -y, -z'
'x-1/2, -y-1/2, z-1/2'

loop_
_atom_site_label
_atom_site_type_symbol
_atom_site_fract_x
_atom_site_fract_y
_atom_site_fract_z
_atom_site_U_iso_or_equiv
_atom_site_adp_type
_atom_site_occupancy
_atom_site_site_symmetry_order
_atom_site_calc_flag
_atom_site_refinement_flags_posn
_atom_site_refinement_flags_adp
_atom_site_refinement_flags_occupancy
_atom_site_disorder_assembly
_atom_site_disorder_group
Ag Ag 0.22466(2) 0.23139(2) 0.55887(2) 0.01905(3) Uani 1 1 d . . . . .
F1 F 0.05901(8) 0.61023(14) 0.41234(9) 0.0392(3) Uani 1 1 d . . . . .
F2 F 0.16018(9) 0.66328(12) 0.53292(9) 0.0388(3) Uani 1 1 d . . . . .
F3 F 0.09612(8) 0.47368(11) 0.52163(9) 0.0338(3) Uani 1 1 d . . . . .
F4 F 0.36614(17) 0.31541(15) 0.79141(11) 0.0725(6) Uani 1 1 d . . . . .
F5 F 0.34545(10) 0.11259(14) 0.77060(8) 0.0418(3) Uani 1 1 d . . . . .
F6 F 0.47933(11) 0.1807(2) 0.84734(8) 0.0629(5) Uani 1 1 d . . . . .
N1 N 0.32181(9) 0.38180(12) 0.43624(8) 0.0169(2) Uani 1 1 d . . . . .
N2 N 0.25356(9) 0.40216(12) 0.47792(8) 0.0174(2) Uani 1 1 d . . . . .
N3 N 0.43379(9) 0.24627(13) 0.55765(8) 0.0185(2) Uani 1 1 d . . . . .
N4 N 0.38182(10) 0.23835(14) 0.61694(8) 0.0204(2) Uani 1 1 d . . . . .
C1 C 0.20697(10) 0.50918(14) 0.44138(10) 0.0184(2) Uani 1 1 d . . . . .
C2 C 0.24299(11) 0.55891(16) 0.37446(11) 0.0228(3) Uani 1 1 d . . . . .
H2 H 0.222326 0.633418 0.338179 0.027 Uiso 1 1 calc R U . . .
C3 C 0.31585(11) 0.47400(15) 0.37350(10) 0.0213(3) Uani 1 1 d . . . . .
H3 H 0.355413 0.479650 0.334849 0.026 Uiso 1 1 calc R U . . .
C4 C 0.13047(11) 0.56253(16) 0.47656(12) 0.0239(3) Uani 1 1 d . . . . .
C5 C 0.44340(12) 0.21740(16) 0.69572(10) 0.0231(3) Uani 1 1 d . . . . .
C6 C 0.53539(12) 0.20945(19) 0.68857(11) 0.0283(3) Uani 1 1 d . . . . .
H6 H 0.591752 0.194346 0.734349 0.034 Uiso 1 1 calc R U . . .
C7 C 0.52596(11) 0.22858(17) 0.59950(11) 0.0231(3) Uani 1 1 d . . . . .
H7 H 0.576260 0.229162 0.572235 0.028 Uiso 1 1 calc R U . . .
C8 C 0.40880(15) 0.20697(19) 0.77574(11) 0.0307(4) Uani 1 1 d . . . . .
C9 C 0.31051(10) 0.12923(14) 0.43167(9) 0.0171(2) Uani 1 1 d . . . . .
C10 C 0.22483(11) 0.13794(16) 0.36521(10) 0.0216(3) Uani 1 1 d . . . . .
H10 H 0.210142 0.217007 0.332533 0.026 Uiso 1 1 calc R U . . .
C11 C 0.16052(12) 0.03491(17) 0.34538(11) 0.0240(3) Uani 1 1 d . . . . .
H11 H 0.102938 0.044565 0.300184 0.029 Uiso 1 1 calc R U . . .
C12 C 0.18070(12) -0.08202(17) 0.39180(12) 0.0253(3) Uani 1 1 d . . . . .
H12 H 0.137026 -0.152600 0.378922 0.030 Uiso 1 1 calc R U . . .
C13 C 0.26577(12) -0.09451(16) 0.45746(12) 0.0257(3) Uani 1 1 d . . . . .
H13 H 0.280567 -0.174347 0.489206 0.031 Uiso 1 1 calc R U . . .
C14 C 0.32905(11) 0.00938(15) 0.47670(11) 0.0220(3) Uani 1 1 d . . . . .
H14 H 0.386671 -0.001033 0.521737 0.026 Uiso 1 1 calc R U . . .
C15 C 0.46180(11) 0.25788(15) 0.40075(10) 0.0195(2) Uani 1 1 d . . . . .
C16 C 0.46993(12) 0.15846(17) 0.34225(10) 0.0229(3) Uani 1 1 d . . . . .
H16 H 0.427497 0.086458 0.333421 0.028 Uiso 1 1 calc R U . . .
C17 C 0.53919(14) 0.1626(2) 0.29640(12) 0.0300(3) Uani 1 1 d . . . . .
H17 H 0.543510 0.093481 0.257245 0.036 Uiso 1 1 calc R U . . .
C18 C 0.60138(13) 0.2667(2) 0.30777(12) 0.0311(4) Uani 1 1 d . . . . .
H18 H 0.648426 0.269085 0.276624 0.037 Uiso 1 1 calc R U . . .
C19 C 0.59487(12) 0.3679(2) 0.36489(12) 0.0295(3) Uani 1 1 d . . . . .
H19 H 0.636889 0.440290 0.372594 0.035 Uiso 1 1 calc R U . . .
C20 C 0.52616(12) 0.36218(18) 0.41071(11) 0.0257(3) Uani 1 1 d . . . . .
H20 H 0.522643 0.431280 0.450152 0.031 Uiso 1 1 calc R U . . .
C21 C 0.07772(14) 0.1520(2) 0.54649(15) 0.0325(4) Uani 1 1 d . . . . .
H21 H 0.029(2) 0.197(3) 0.510(2) 0.055(9) Uiso 1 1 d . . . . .
C22 C 0.13049(17) 0.0832(2) 0.59885(15) 0.0368(4) Uani 1 1 d . . . . .
H22 H 0.161(2) 0.028(3) 0.639(2) 0.060(9) Uiso 1 1 d . . . . .
B B 0.38281(11) 0.25187(16) 0.45477(11) 0.0173(3) Uani 1 1 d . . . . .

loop_
_atom_site_aniso_label
_atom_site_aniso_U_11
_atom_site_aniso_U_22
_atom_site_aniso_U_33
_atom_site_aniso_U_23
_atom_site_aniso_U_13
_atom_site_aniso_U_12
Ag 0.02015(5) 0.01893(5) 0.01959(5) 0.00314(4) 0.00799(4) 0.00123(4)
F1 0.0250(5) 0.0493(7) 0.0445(7) 0.0186(6) 0.0116(5) 0.0184(5)
F2 0.0417(7) 0.0330(6) 0.0513(7) -0.0110(5) 0.0292(6) -0.0006(5)
F3 0.0271(5) 0.0309(5) 0.0519(7) 0.0167(5) 0.0250(5) 0.0079(4)
F4 0.1500(19) 0.0363(7) 0.0532(9) 0.0000(7) 0.0653(11) 0.0248(10)
F5 0.0468(7) 0.0520(8) 0.0311(6) -0.0061(5) 0.0184(5) -0.0103(6)
F6 0.0508(9) 0.1111(15) 0.0192(5) 0.0118(7) -0.0033(5) -0.0127(9)
N1 0.0163(5) 0.0173(5) 0.0187(5) 0.0005(4) 0.0074(4) 0.0014(4)
N2 0.0159(5) 0.0175(5) 0.0206(5) 0.0026(4) 0.0081(4) 0.0024(4)
N3 0.0165(5) 0.0210(6) 0.0171(5) -0.0029(4) 0.0033(4) 0.0021(4)
N4 0.0220(6) 0.0237(6) 0.0151(5) -0.0012(4) 0.0043(4) 0.0033(5)
C1 0.0170(6) 0.0172(6) 0.0224(6) 0.0026(5) 0.0075(5) 0.0018(5)
C2 0.0250(7) 0.0206(7) 0.0253(7) 0.0071(5) 0.0112(6) 0.0044(5)
C3 0.0237(7) 0.0210(6) 0.0222(6) 0.0035(5) 0.0113(5) 0.0017(5)
C4 0.0204(6) 0.0223(7) 0.0320(8) 0.0080(6) 0.0122(6) 0.0055(5)
C5 0.0279(7) 0.0228(7) 0.0159(6) -0.0042(5) 0.0013(5) 0.0000(6)
C6 0.0236(7) 0.0329(9) 0.0222(7) -0.0045(6) -0.0044(6) -0.0012(6)
C7 0.0166(6) 0.0260(7) 0.0242(7) -0.0055(6) 0.0011(5) -0.0008(5)
C8 0.0413(10) 0.0317(9) 0.0175(6) -0.0034(6) 0.0050(6) 0.0021(7)
C9 0.0170(6) 0.0185(6) 0.0160(5) -0.0007(4) 0.0048(4) 0.0018(4)
C10 0.0222(6) 0.0206(6) 0.0195(6) 0.0011(5) 0.0016(5) 0.0005(5)
C11 0.0213(7) 0.0245(7) 0.0243(7) -0.0030(5) 0.0027(5) -0.0014(5)
C12 0.0252(7) 0.0210(7) 0.0314(8) -0.0047(6) 0.0106(6) -0.0028(6)
C13 0.0276(8) 0.0177(6) 0.0326(8) 0.0028(6) 0.0097(6) 0.0020(5)
C14 0.0218(6) 0.0192(6) 0.0241(7) 0.0026(5) 0.0048(5) 0.0038(5)
C15 0.0175(6) 0.0225(7) 0.0186(6) -0.0015(5) 0.0055(5) 0.0029(5)
C16 0.0249(7) 0.0240(7) 0.0204(6) -0.0017(5) 0.0072(5) 0.0040(5)
C17 0.0351(9) 0.0340(9) 0.0242(7) -0.0030(6) 0.0137(7) 0.0073(7)
C18 0.0271(8) 0.0431(10) 0.0279(8) 0.0031(7) 0.0155(6) 0.0055(7)
C19 0.0227(7) 0.0383(9) 0.0301(8) -0.0008(7) 0.0116(6) -0.0028(7)
C20 0.0223(7) 0.0295(8) 0.0278(7) -0.0068(6) 0.0109(6) -0.0031(6)
C21 0.0273(8) 0.0324(9) 0.0422(10) 0.0001(8) 0.0170(8) -0.0048(7)
C22 0.0437(11) 0.0310(9) 0.0397(10) 0.0085(8) 0.0180(9) -0.0092(8)
B 0.0161(6) 0.0190(7) 0.0171(6) -0.0013(5) 0.0051(5) 0.0021(5)

loop_
_atom_type_symbol
_atom_type_description
_atom_type_scat_dispersion_real
_atom_type_scat_dispersion_imag
_atom_type_scat_source
C C 0.0033 0.0016 'International Tables Vol C Tables 4.2.6.8 and 6.1.1.4'
H H 0.0000 0.0000 'International Tables Vol C Tables 4.2.6.8 and 6.1.1.4'
Ag Ag -0.8971 1.1015 'International Tables Vol C Tables 4.2.6.8 and 6.1.1.4'
B B 0.0013 0.0007 'International Tables Vol C Tables 4.2.6.8 and 6.1.1.4'
F F 0.0171 0.0103 'International Tables Vol C Tables 4.2.6.8 and 6.1.1.4'
N N 0.0061 0.0033 'International Tables Vol C Tables 4.2.6.8 and 6.1.1.4'

loop_
_geom_angle_atom_site_label_1
_geom_angle_atom_site_label_2
_geom_angle_atom_site_label_3
_geom_angle
_geom_angle_site_symmetry_1
_geom_angle_site_symmetry_3
_geom_angle_publ_flag
N4 Ag N2 82.76(5) . . ?
N4 Ag C21 154.02(7) . . ?
N4 Ag C22 123.44(7) . . ?
C21 Ag N2 123.21(6) . . ?
C22 Ag N2 153.77(7) . . ?
C22 Ag C21 30.63(8) . . ?
N2 N1 B 119.76(11) . . ?
C3 N1 N2 109.65(12) . . ?
C3 N1 B 129.84(12) . . ?
N1 N2 Ag 115.42(9) . . ?
C1 N2 Ag 136.04(10) . . ?
C1 N2 N1 106.19(12) . . ?
N4 N3 B 120.18(12) . . ?
C7 N3 N4 109.64(13) . . ?
C7 N3 B 129.43(13) . . ?
N3 N4 Ag 115.63(9) . . ?
C5 N4 Ag 137.27(12) . . ?
C5 N4 N3 106.19(13) . . ?
N2 C1 C2 111.53(13) . . ?
N2 C1 C4 119.53(13) . . ?
C2 C1 C4 128.88(14) . . ?
C1 C2 H2 128.2 . . ?
C3 C2 C1 103.52(13) . . ?
C3 C2 H2 128.2 . . ?
N1 C3 C2 109.09(13) . . ?
N1 C3 H3 125.5 . . ?
C2 C3 H3 125.5 . . ?
F1 C4 F2 105.32(14) . . ?
F1 C4 C1 111.88(14) . . ?
F2 C4 C1 112.43(14) . . ?
F3 C4 F1 108.44(14) . . ?
F3 C4 F2 105.84(14) . . ?
F3 C4 C1 112.48(13) . . ?
N4 C5 C6 111.29(15) . . ?
N4 C5 C8 119.62(16) . . ?
C6 C5 C8 129.09(15) . . ?
C5 C6 H6 128.0 . . ?
C7 C6 C5 104.02(14) . . ?
C7 C6 H6 128.0 . . ?
N3 C7 C6 108.85(15) . . ?
N3 C7 H7 125.6 . . ?
C6 C7 H7 125.6 . . ?
F4 C8 F6 108.03(18) . . ?
F4 C8 C5 112.66(16) . . ?
F5 C8 F4 104.98(19) . . ?
F5 C8 F6 106.04(17) . . ?
F5 C8 C5 113.42(14) . . ?
F6 C8 C5 111.24(17) . . ?
C10 C9 C14 116.24(14) . . ?
C10 C9 B 121.26(13) . . ?
C14 C9 B 122.49(13) . . ?
C9 C10 H10 118.8 . . ?
C11 C10 C9 122.38(15) . . ?
C11 C10 H10 118.8 . . ?
C10 C11 H11 120.1 . . ?
C12 C11 C10 119.89(15) . . ?
C12 C11 H11 120.1 . . ?
C11 C12 H12 120.4 . . ?
C11 C12 C13 119.18(15) . . ?
C13 C12 H12 120.4 . . ?
C12 C13 H13 119.9 . . ?
C14 C13 C12 120.24(15) . . ?
C14 C13 H13 119.9 . . ?
C9 C14 H14 119.0 . . ?
C13 C14 C9 122.06(15) . . ?
C13 C14 H14 119.0 . . ?
C16 C15 C20 116.71(14) . . ?
C16 C15 B 121.37(14) . . ?
C20 C15 B 121.92(13) . . ?
C15 C16 H16 119.3 . . ?
C15 C16 C17 121.43(16) . . ?
C17 C16 H16 119.3 . . ?
C16 C17 H17 119.8 . . ?
C18 C17 C16 120.34(16) . . ?
C18 C17 H17 119.8 . . ?
C17 C18 H18 120.1 . . ?
C17 C18 C19 119.80(16) . . ?
C19 C18 H18 120.1 . . ?
C18 C19 H19 120.3 . . ?
C18 C19 C20 119.33(17) . . ?
C20 C19 H19 120.3 . . ?
C15 C20 H20 118.8 . . ?
C19 C20 C15 122.38(16) . . ?
C19 C20 H20 118.8 . . ?
Ag C21 H21 116(2) . . ?
C22 C21 Ag 74.12(13) . . ?
C22 C21 H21 169(2) . . ?
Ag C22 H22 113(2) . . ?
C21 C22 Ag 75.25(13) . . ?
C21 C22 H22 171(2) . . ?
N1 B N3 107.70(11) . . ?
N1 B C9 107.68(12) . . ?
N1 B C15 108.87(12) . . ?
N3 B C9 107.41(12) . . ?
N3 B C15 109.20(12) . . ?
C15 B C9 115.70(12) . . ?

loop_
_geom_bond_atom_site_label_1
_geom_bond_atom_site_label_2
_geom_bond_distance
_geom_bond_site_symmetry_2
_geom_bond_publ_flag
Ag N2 2.2665(12) . ?
Ag N4 2.2415(14) . ?
Ag C21 2.2653(19) . ?
Ag C22 2.2531(19) . ?
F1 C4 1.335(2) . ?
F2 C4 1.351(2) . ?
F3 C4 1.3324(19) . ?
F4 C8 1.329(2) . ?
F5 C8 1.328(2) . ?
F6 C8 1.333(2) . ?
N1 N2 1.3551(17) . ?
N1 C3 1.3489(19) . ?
N1 B 1.584(2) . ?
N2 C1 1.3342(19) . ?
N3 N4 1.3583(18) . ?
N3 C7 1.347(2) . ?
N3 B 1.586(2) . ?
N4 C5 1.336(2) . ?
C1 C2 1.395(2) . ?
C1 C4 1.485(2) . ?
C2 H2 0.9500 . ?
C2 C3 1.382(2) . ?
C3 H3 0.9500 . ?
C5 C6 1.389(3) . ?
C5 C8 1.483(2) . ?
C6 H6 0.9500 . ?
C6 C7 1.382(2) . ?
C7 H7 0.9500 . ?
C9 C10 1.403(2) . ?
C9 C14 1.403(2) . ?
C9 B 1.619(2) . ?
C10 H10 0.9500 . ?
C10 C11 1.392(2) . ?
C11 H11 0.9500 . ?
C11 C12 1.389(2) . ?
C12 H12 0.9500 . ?
C12 C13 1.393(2) . ?
C13 H13 0.9500 . ?
C13 C14 1.389(2) . ?
C14 H14 0.9500 . ?
C15 C16 1.397(2) . ?
C15 C20 1.405(2) . ?
C15 B 1.615(2) . ?
C16 H16 0.9500 . ?
C16 C17 1.399(2) . ?
C17 H17 0.9500 . ?
C17 C18 1.382(3) . ?
C18 H18 0.9500 . ?
C18 C19 1.389(3) . ?
C19 H19 0.9500 . ?
C19 C20 1.392(2) . ?
C20 H20 0.9500 . ?
C21 H21 0.91(3) . ?
C21 C22 1.193(3) . ?
C22 H22 0.88(3) . ?

loop_
_geom_torsion_atom_site_label_1
_geom_torsion_atom_site_label_2
_geom_torsion_atom_site_label_3
_geom_torsion_atom_site_label_4
_geom_torsion
_geom_torsion_site_symmetry_1
_geom_torsion_site_symmetry_2
_geom_torsion_site_symmetry_3
_geom_torsion_site_symmetry_4
_geom_torsion_publ_flag
Ag N2 C1 C2 -159.92(12) . . . . ?
Ag N2 C1 C4 22.7(2) . . . . ?
Ag N4 C5 C6 167.09(13) . . . . ?
Ag N4 C5 C8 -13.4(3) . . . . ?
N1 N2 C1 C2 1.00(17) . . . . ?
N1 N2 C1 C4 -176.40(14) . . . . ?
N2 N1 C3 C2 1.01(18) . . . . ?
N2 N1 B N3 -58.58(16) . . . . ?
N2 N1 B C9 56.98(16) . . . . ?
N2 N1 B C15 -176.87(12) . . . . ?
N2 C1 C2 C3 -0.40(19) . . . . ?
N2 C1 C4 F1 -143.23(15) . . . . ?
N2 C1 C4 F2 98.48(17) . . . . ?
N2 C1 C4 F3 -20.9(2) . . . . ?
N3 N4 C5 C6 -0.92(19) . . . . ?
N3 N4 C5 C8 178.61(14) . . . . ?
N4 N3 C7 C6 -0.43(19) . . . . ?
N4 N3 B N1 63.08(16) . . . . ?
N4 N3 B C9 -52.65(16) . . . . ?
N4 N3 B C15 -178.84(12) . . . . ?
N4 C5 C6 C7 0.7(2) . . . . ?
N4 C5 C8 F4 -61.1(2) . . . . ?
N4 C5 C8 F5 58.0(2) . . . . ?
N4 C5 C8 F6 177.39(17) . . . . ?
C1 C2 C3 N1 -0.38(19) . . . . ?
C2 C1 C4 F1 39.9(2) . . . . ?
C2 C1 C4 F2 -78.4(2) . . . . ?
C2 C1 C4 F3 162.23(17) . . . . ?
C3 N1 N2 Ag 164.22(10) . . . . ?
C3 N1 N2 C1 -1.23(16) . . . . ?
C3 N1 B N3 132.40(16) . . . . ?
C3 N1 B C9 -112.04(17) . . . . ?
C3 N1 B C15 14.1(2) . . . . ?
C4 C1 C2 C3 176.69(16) . . . . ?
C5 C6 C7 N3 -0.12(19) . . . . ?
C6 C5 C8 F4 118.3(2) . . . . ?
C6 C5 C8 F5 -122.6(2) . . . . ?
C6 C5 C8 F6 -3.2(3) . . . . ?
C7 N3 N4 Ag -170.18(10) . . . . ?
C7 N3 N4 C5 0.83(17) . . . . ?
C7 N3 B N1 -127.95(16) . . . . ?
C7 N3 B C9 116.31(17) . . . . ?
C7 N3 B C15 -9.9(2) . . . . ?
C8 C5 C6 C7 -178.82(17) . . . . ?
C9 C10 C11 C12 -0.5(3) . . . . ?
C10 C9 C14 C13 -0.8(2) . . . . ?
C10 C9 B N1 31.29(18) . . . . ?
C10 C9 B N3 147.04(13) . . . . ?
C10 C9 B C15 -90.72(17) . . . . ?
C10 C11 C12 C13 -0.4(3) . . . . ?
C11 C12 C13 C14 0.6(3) . . . . ?
C12 C13 C14 C9 0.0(3) . . . . ?
C14 C9 C10 C11 1.0(2) . . . . ?
C14 C9 B N1 -148.26(13) . . . . ?
C14 C9 B N3 -32.52(18) . . . . ?
C14 C9 B C15 89.72(17) . . . . ?
C15 C16 C17 C18 -0.4(3) . . . . ?
C16 C15 C20 C19 0.2(3) . . . . ?
C16 C15 B N1 -125.24(15) . . . . ?
C16 C15 B N3 117.42(15) . . . . ?
C16 C15 B C9 -3.9(2) . . . . ?
C16 C17 C18 C19 -0.2(3) . . . . ?
C17 C18 C19 C20 0.7(3) . . . . ?
C18 C19 C20 C15 -0.7(3) . . . . ?
C20 C15 C16 C17 0.4(2) . . . . ?
C20 C15 B N1 55.38(19) . . . . ?
C20 C15 B N3 -61.96(18) . . . . ?
C20 C15 B C9 176.75(14) . . . . ?
B N1 N2 Ag -6.84(16) . . . . ?
B N1 N2 C1 -172.29(13) . . . . ?
B N1 C3 C2 170.90(14) . . . . ?
B N3 N4 Ag 0.79(16) . . . . ?
B N3 N4 C5 171.79(13) . . . . ?
B N3 C7 C6 -170.31(15) . . . . ?
B C9 C10 C11 -178.57(14) . . . . ?
B C9 C14 C13 178.82(15) . . . . ?
B C15 C16 C17 -179.06(15) . . . . ?
B C15 C20 C19 179.60(16) . . . . ?
